data_4316163
loop_
_publ_author_name
'Masashi Saitoh'
'Alan L. Balch'
'Junpei Yuasa'
'Tsuyoshi Kawai'

_publ_section_title
;
 Effects of Counter Anions on Intense Photoluminescence of 1-D Chain
 Gold(I) Complexes
;
_journal_name_full 'Inorganic Chemistry'
_journal_page_first 7129
_journal_page_last 7134
_journal_paper_doi 10.1021/ic100948m
_journal_volume 49
_journal_year 2010
_chemical_formula_moiety 'C6 H14 Au N2 O2, F6 P '
_chemical_formula_sum 'C6 H14 Au F6 N2 O2 P'
_chemical_formula_weight 488.12
_space_group_IT_number 62
_symmetry_cell_setting orthorhombic
_symmetry_Int_Tables_number 62
_symmetry_space_group_name_Hall '-P 2ac 2n'
_symmetry_space_group_name_H-M 'P n m a'
_cell_angle_alpha 90.0000
_cell_angle_beta 90.0000
_cell_angle_gamma 90.0000
_cell_formula_units_Z 4
_cell_length_a 19.4920(11)
_cell_length_b 6.6616(3)
_cell_length_c 10.3329(5)
_cell_measurement_reflns_used 9794
_cell_measurement_temperature 153.1
_cell_measurement_theta_max 27.5
_cell_measurement_theta_min 3.1
_cell_volume 1341.71(12)
_computing_cell_refinement PROCESS-AUTO
_computing_data_collection PROCESS-AUTO
_computing_data_reduction CrystalStructure
_computing_publication_material 'CrystalStructure 3.8'
_computing_structure_refinement SHELXL
_computing_structure_solution SHELXS97
_diffrn_ambient_temperature 153.1
_diffrn_detector_area_resol_mean 10.00
_diffrn_measured_fraction_theta_full 0.998
_diffrn_measured_fraction_theta_max 0.998
_diffrn_measurement_device_type 'Rigaku RAXIS-RAPID'
_diffrn_measurement_method \w
_diffrn_radiation_type 'Mo K\a'
_diffrn_radiation_wavelength 0.71075
_diffrn_reflns_av_R_equivalents 0.036
_diffrn_reflns_limit_h_max 25
_diffrn_reflns_limit_h_min -25
_diffrn_reflns_limit_k_max 8
_diffrn_reflns_limit_k_min -8
_diffrn_reflns_limit_l_max 13
_diffrn_reflns_limit_l_min -13
_diffrn_reflns_number 12778
_diffrn_reflns_theta_full 27.46
_diffrn_reflns_theta_max 27.46
_exptl_absorpt_coefficient_mu 11.189
_exptl_absorpt_correction_T_max 0.639
_exptl_absorpt_correction_T_min 0.395
_exptl_absorpt_correction_type multi-scan
_exptl_absorpt_process_details
;
    Higashi, T. (1995). Program for Absorption Correction.
    Rigaku Corporation, Tokyo, Japan.
;
_exptl_crystal_colour colorless
_exptl_crystal_density_diffrn 2.416
_exptl_crystal_density_method 'not measured'
_exptl_crystal_description block
_exptl_crystal_F_000 912.00
_exptl_crystal_size_max 0.10
_exptl_crystal_size_mid 0.05
_exptl_crystal_size_min 0.04
_refine_diff_density_max 1.65
_refine_diff_density_min -1.97
_refine_ls_extinction_method none
_refine_ls_goodness_of_fit_ref 1.282
_refine_ls_hydrogen_treatment refall
_refine_ls_number_parameters 125
_refine_ls_number_reflns 1665
_refine_ls_R_factor_gt 0.0422
_refine_ls_shift/su_max 0.0010
_refine_ls_structure_factor_coef Fsqd
_refine_ls_weighting_details 'w = 1/[\s^2^(Fo^2^)+(0.0471P)^2^+1.8111P] where P=(Fo^2^+2Fc^2^)/3'
_refine_ls_weighting_scheme calc
_refine_ls_wR_factor_ref 0.1064
_reflns_number_gt 1345
_reflns_number_total 1665
_reflns_threshold_expression F^2^>2.0\s(F^2^)
_cod_data_source_file ic100948m_si_002_2.cif
_cod_data_source_block '_PF6'
_cod_original_cell_volume 1341.69(12)
_cod_original_formula_sum 'C6 H14 Au F6 N2 O2 P '
_cod_database_code 4316163

loop_
_symmetry_equiv_pos_site_id
_symmetry_equiv_pos_as_xyz
1 +X,+Y,+Z
2 1/2-X,1/2+Y,1/2+Z
3 +X,1/2-Y,+Z
4 1/2-X,-Y,1/2+Z
5 -X,-Y,-Z
6 1/2+X,1/2-Y,1/2-Z
7 -X,1/2+Y,-Z
8 1/2+X,+Y,1/2-Z

loop_
_atom_site_label
_atom_site_type_symbol
_atom_site_fract_x
_atom_site_fract_y
_atom_site_fract_z
_atom_site_U_iso_or_equiv
_atom_site_adp_type
_atom_site_occupancy
_atom_site_symmetry_multiplicity
_atom_site_calc_flag
_atom_site_refinement_flags
_atom_site_disorder_assembly
_atom_site_disorder_group
Au(1) Au 0.502727(13) 0.2500 0.00318(2) 0.03761(15) Uani 1.00 2 d S . .
P(2) P 0.63963(10) 0.7500 0.33276(18) 0.0395(4) Uani 1.00 2 d S . .
F(1) F 0.7116(3) 0.7500 0.2683(7) 0.116(2) Uani 1.00 2 d S . .
F(2) F 0.6665(8) 0.7500 0.4767(13) 0.117(7) Uani 0.50 2 d SP . .
F(3) F 0.5655(3) 0.7500 0.3919(6) 0.109(2) Uani 1.00 2 d S . .
F(4) F 0.6088(8) 0.7500 0.1930(12) 0.113(7) Uani 0.50 2 d SP . .
F(5) F 0.6390(7) 0.9843(13) 0.333(2) 0.135(5) Uani 0.50 1 d P . .
F(6) F 0.6673(6) 0.9066(18) 0.4236(13) 0.112(4) Uani 0.50 1 d P . .
F(7) F 0.6102(7) 0.5920(18) 0.2330(12) 0.113(4) Uani 0.50 1 d P . .
O(1) O 0.4201(3) 0.2500 0.2482(5) 0.0554(16) Uani 1.00 2 d S . .
O(2) O 0.6471(3) 0.2500 -0.0998(5) 0.0437(12) Uani 1.00 2 d S . .
N(1) N 0.3574(4) 0.2500 0.0745(8) 0.0507(17) Uani 1.00 2 d S . .
N(2) N 0.5686(3) 0.2500 -0.2504(6) 0.0430(15) Uani 1.00 2 d S . .
C(1) C 0.4199(4) 0.2500 0.1201(7) 0.0414(17) Uani 1.00 2 d S . .
C(2) C 0.4864(5) 0.2500 0.3112(9) 0.067(2) Uani 1.00 2 d S . .
C(3) C 0.2933(4) 0.2500 0.1475(10) 0.070(2) Uani 1.00 2 d S . .
C(4) C 0.5810(4) 0.2500 -0.1251(7) 0.0363(15) Uani 1.00 2 d S . .
C(5) C 0.6675(5) 0.2500 0.0342(9) 0.057(2) Uani 1.00 2 d S . .
C(6) C 0.6204(5) 0.2500 -0.3539(7) 0.057(2) Uani 1.00 2 d S . .
H(1) H 0.3534 0.2500 -0.0104 0.061 Uiso 1.00 2 c R . .
H(2) H 0.5224 0.2500 0.2500 0.084 Uiso 1.00 2 c R . .
H(3) H 0.4910 0.3664 0.3656 0.084 Uiso 1.00 1 c R . .
H(4) H 0.2544 0.2500 0.0904 0.087 Uiso 1.00 2 c R . .
H(5) H 0.2907 0.3664 0.2010 0.087 Uiso 1.00 1 c R . .
H(6) H 0.5253 0.2500 -0.2744 0.052 Uiso 1.00 2 c R . .
H(7) H 0.7155 0.2500 0.0443 0.073 Uiso 1.00 2 c R . .
H(8) H 0.6490 0.3664 0.0787 0.073 Uiso 1.00 1 c R . .
H(9) H 0.5995 0.2500 -0.4358 0.072 Uiso 1.00 2 c R . .
H(10) H 0.6491 0.3664 -0.3456 0.072 Uiso 1.00 1 c R . .

loop_
_atom_site_aniso_label
_atom_site_aniso_U_11
_atom_site_aniso_U_22
_atom_site_aniso_U_33
_atom_site_aniso_U_12
_atom_site_aniso_U_13
_atom_site_aniso_U_23
Au(1) 0.0339(2) 0.0338(2) 0.0452(2) 0.0000 0.00889(10) 0.0000
P(2) 0.0315(10) 0.0506(12) 0.0364(9) 0.0000 -0.0011(7) 0.0000
F(1) 0.053(3) 0.179(7) 0.117(5) 0.0000 0.035(3) 0.0000
F(2) 0.070(9) 0.23(2) 0.053(8) 0.0000 -0.026(6) 0.0000
F(3) 0.052(3) 0.201(7) 0.073(3) 0.0000 0.023(2) 0.0000
F(4) 0.075(9) 0.23(2) 0.032(6) 0.0000 -0.011(5) 0.0000
F(5) 0.130(13) 0.032(6) 0.24(2) 0.004(5) 0.007(12) -0.001(7)
F(6) 0.155(11) 0.071(9) 0.109(9) -0.015(7) -0.039(7) -0.045(6)
F(7) 0.165(12) 0.078(9) 0.098(8) -0.019(8) -0.043(7) -0.027(6)
O(1) 0.063(4) 0.053(4) 0.051(3) 0.0000 0.022(2) 0.0000
O(2) 0.036(2) 0.050(3) 0.045(3) 0.0000 0.005(2) 0.0000
N(1) 0.044(4) 0.039(4) 0.069(4) 0.0000 0.013(3) 0.0000
N(2) 0.044(3) 0.043(4) 0.042(3) 0.0000 0.004(2) 0.0000
C(1) 0.047(4) 0.020(3) 0.056(4) 0.0000 0.015(3) 0.0000
C(2) 0.073(6) 0.080(7) 0.048(4) 0.0000 0.003(4) 0.0000
C(3) 0.043(5) 0.070(6) 0.098(7) 0.0000 0.025(4) 0.0000
C(4) 0.038(4) 0.023(3) 0.048(4) 0.0000 0.007(2) 0.0000
C(5) 0.046(5) 0.075(6) 0.050(4) 0.0000 -0.003(3) 0.0000
C(6) 0.057(5) 0.076(6) 0.038(4) 0.0000 0.009(3) 0.0000

loop_
_atom_type_symbol
_atom_type_description
_atom_type_scat_dispersion_real
_atom_type_scat_dispersion_imag
_atom_type_scat_source
C C 0.003 0.002
;
International Tables for Crystallography
(1992, Vol. C, Tables 4.2.6.8 and 6.1.1.4)
;
H H 0.000 0.000
;
International Tables for Crystallography
(1992, Vol. C, Table 6.1.1.4)
;
N N 0.006 0.003
;
International Tables for Crystallography
(1992, Vol. C, Tables 4.2.6.8 and 6.1.1.4)
;
O O 0.011 0.006
;
International Tables for Crystallography
(1992, Vol. C, Tables 4.2.6.8 and 6.1.1.4)
;
Au Au -2.013 8.802
;
International Tables for Crystallography
(1992, Vol. C, Tables 4.2.6.8 and 6.1.1.4)
;
P P 0.102 0.094
;
International Tables for Crystallography
(1992, Vol. C, Tables 4.2.6.8 and 6.1.1.4)
;
F F 0.017 0.010
;
International Tables for Crystallography
(1992, Vol. C, Tables 4.2.6.8 and 6.1.1.4)
;

loop_
_geom_angle_atom_site_label_1
_geom_angle_atom_site_label_2
_geom_angle_atom_site_label_3
_geom_angle
_geom_angle_publ_flag
_geom_angle_site_symmetry_1
_geom_angle_site_symmetry_2
_geom_angle_site_symmetry_3
C(1) Au(1) C(4) 175.8(2) yes . . .
F(1) P(2) F(2) 96.0(6) yes . . .
F(1) P(2) F(3) 177.5(3) yes . . .
F(1) P(2) F(4) 87.2(6) yes . . .
F(1) P(2) F(5) 90.4(6) yes . . .
F(1) P(2) F(5) 90.4(6) yes . . 3_565
F(1) P(2) F(6) 86.8(5) yes . . .
F(1) P(2) F(6) 86.8(5) yes . . 3_565
F(1) P(2) F(7) 92.7(5) yes . . .
F(1) P(2) F(7) 92.7(5) yes . . 3_565
F(2) P(2) F(3) 86.5(6) yes . . .
F(2) P(2) F(4) 176.8(8) yes . . .
F(2) P(2) F(5) 90.1(7) yes . . .
F(2) P(2) F(5) 90.1(7) yes . . 3_565
F(2) P(2) F(6) 44.9(5) yes . . .
F(2) P(2) F(6) 44.9(5) yes . . 3_565
F(2) P(2) F(7) 137.3(4) yes . . .
F(2) P(2) F(7) 137.3(4) yes . . 3_565
F(3) P(2) F(4) 90.3(6) yes . . .
F(3) P(2) F(5) 89.6(5) yes . . .
F(3) P(2) F(5) 89.6(5) yes . . 3_565
F(3) P(2) F(6) 95.0(5) yes . . .
F(3) P(2) F(6) 95.0(5) yes . . 3_565
F(3) P(2) F(7) 85.4(5) yes . . .
F(3) P(2) F(7) 85.4(5) yes . . 3_565
F(4) P(2) F(5) 89.9(7) yes . . .
F(4) P(2) F(5) 89.9(7) yes . . 3_565
F(4) P(2) F(6) 135.6(5) yes . . .
F(4) P(2) F(6) 135.6(5) yes . . 3_565
F(4) P(2) F(7) 42.2(4) yes . . .
F(4) P(2) F(7) 42.2(4) yes . . 3_565
F(5) P(2) F(5) 179.1(9) yes . . 3_565
F(5) P(2) F(6) 46.2(8) yes . . .
F(5) P(2) F(6) 134.1(9) yes . . 3_565
F(5) P(2) F(7) 131.6(8) yes . . .
F(5) P(2) F(7) 48.1(8) yes . . 3_565
F(5) P(2) F(6) 134.1(9) yes 3_565 . .
F(5) P(2) F(6) 46.2(8) yes 3_565 . 3_565
F(5) P(2) F(7) 48.1(8) yes 3_565 . .
F(5) P(2) F(7) 131.6(8) yes 3_565 . 3_565
F(6) P(2) F(6) 87.9(7) yes . . 3_565
F(6) P(2) F(7) 177.7(6) yes . . .
F(6) P(2) F(7) 94.3(6) yes . . 3_565
F(6) P(2) F(7) 94.3(6) yes 3_565 . .
F(6) P(2) F(7) 177.7(6) yes 3_565 . 3_565
F(7) P(2) F(7) 83.5(6) yes . . 3_565
P(2) F(2) F(6) 64.2(8) yes . . .
P(2) F(2) F(6) 64.2(8) yes . . 3_565
F(6) F(2) F(6) 124.5(14) yes . . 3_565
P(2) F(4) F(7) 69.7(9) yes . . .
P(2) F(4) F(7) 69.7(9) yes . . 3_565
F(7) F(4) F(7) 137.0(15) yes . . 3_565
P(2) F(5) F(6) 64.4(7) yes . . .
P(2) F(5) F(7) 66.8(7) yes . . 3_565
F(6) F(5) F(7) 131.1(11) yes . . 3_565
P(2) F(6) F(2) 70.9(8) yes . . .
P(2) F(6) F(5) 69.4(8) yes . . .
F(2) F(6) F(5) 137.5(14) yes . . .
P(2) F(7) F(4) 68.1(8) yes . . .
P(2) F(7) F(5) 65.2(7) yes . . 3_565
F(4) F(7) F(5) 132.5(14) yes . . 3_565
C(1) O(1) C(2) 116.9(6) yes . . .
C(4) O(2) C(5) 117.5(6) yes . . .
C(1) N(1) C(3) 127.7(7) yes . . .
C(4) N(2) C(6) 126.1(6) yes . . .
Au(1) C(1) O(1) 126.6(5) yes . . .
Au(1) C(1) N(1) 122.0(5) yes . . .
O(1) C(1) N(1) 111.3(7) yes . . .
Au(1) C(4) O(2) 127.5(5) yes . . .
Au(1) C(4) N(2) 120.4(5) yes . . .
O(2) C(4) N(2) 112.0(6) yes . . .
C(1) N(1) H(1) 116.2 no . . .
C(3) N(1) H(1) 116.1 no . . .
C(4) N(2) H(6) 117.0 no . . .
C(6) N(2) H(6) 117.0 no . . .
O(1) C(2) H(2) 111.3 no . . .
O(1) C(2) H(3) 110.2 no . . .
O(1) C(2) H(3) 110.2 no . . 3_555
H(2) C(2) H(3) 108.8 no . . .
H(2) C(2) H(3) 108.8 no . . 3_555
H(3) C(2) H(3) 107.4 no . . 3_555
N(1) C(3) H(4) 111.0 no . . .
N(1) C(3) H(5) 110.2 no . . .
N(1) C(3) H(5) 110.2 no . . 3_555
H(4) C(3) H(5) 108.3 no . . .
H(4) C(3) H(5) 108.3 no . . 3_555
H(5) C(3) H(5) 108.8 no . . 3_555
O(2) C(5) H(7) 112.4 no . . .
O(2) C(5) H(8) 110.7 no . . .
O(2) C(5) H(8) 110.7 no . . 3_555
H(7) C(5) H(8) 108.4 no . . .
H(7) C(5) H(8) 108.4 no . . 3_555
H(8) C(5) H(8) 106.1 no . . 3_555
N(2) C(6) H(9) 110.9 no . . .
N(2) C(6) H(10) 109.6 no . . .
N(2) C(6) H(10) 109.6 no . . 3_555
H(9) C(6) H(10) 109.5 no . . .
H(9) C(6) H(10) 109.5 no . . 3_555
H(10) C(6) H(10) 107.7 no . . 3_555

loop_
_geom_bond_atom_site_label_1
_geom_bond_atom_site_label_2
_geom_bond_distance
_geom_bond_publ_flag
_geom_bond_site_symmetry_1
_geom_bond_site_symmetry_2
Au(1) C(1) 2.016(7) yes . .
Au(1) C(4) 2.021(7) yes . .
P(2) F(1) 1.553(6) yes . .
P(2) F(2) 1.577(13) yes . .
P(2) F(3) 1.569(6) yes . .
P(2) F(4) 1.564(13) yes . .
P(2) F(5) 1.561(8) yes . .
P(2) F(5) 1.561(8) yes . 3_565
P(2) F(6) 1.503(13) yes . .
P(2) F(6) 1.503(13) yes . 3_565
P(2) F(7) 1.581(13) yes . .
P(2) F(7) 1.581(13) yes . 3_565
F(2) F(6) 1.179(14) yes . .
F(2) F(6) 1.179(14) yes . 3_565
F(4) F(7) 1.131(13) yes . .
F(4) F(7) 1.131(13) yes . 3_565
F(5) F(6) 1.20(2) yes . .
F(5) F(7) 1.28(2) yes . 3_565
O(1) C(1) 1.324(8) yes . .
O(1) C(2) 1.447(11) yes . .
O(2) C(4) 1.315(9) yes . .
O(2) C(5) 1.441(10) yes . .
N(1) C(1) 1.306(11) yes . .
N(1) C(3) 1.459(11) yes . .
N(2) C(4) 1.317(9) yes . .
N(2) C(6) 1.471(10) yes . .
N(1) H(1) 0.880 no . .
N(2) H(6) 0.880 no . .
C(2) H(2) 0.945 no . .
C(2) H(3) 0.962 no . .
C(2) H(3) 0.962 no . 3_555
C(3) H(4) 0.961 no . .
C(3) H(5) 0.954 no . .
C(3) H(5) 0.954 no . 3_555
C(5) H(7) 0.942 no . .
C(5) H(8) 0.971 no . .
C(5) H(8) 0.971 no . 3_555
C(6) H(9) 0.939 no . .
C(6) H(10) 0.960 no . .
C(6) H(10) 0.960 no . 3_555

loop_
_geom_contact_atom_site_label_1
_geom_contact_atom_site_label_2
_geom_contact_distance
_geom_contact_publ_flag
_geom_contact_site_symmetry_1
_geom_contact_site_symmetry_2
Au(1) Au(1) 3.333119(13) ? . 5_655
Au(1) Au(1) 3.333119(13) ? . 5_665
Au(1) F(4) 2.972(14) ? . 5_665
Au(1) F(7) 3.452(13) ? . 5_665
Au(1) F(7) 3.452(13) ? . 7_645
F(1) O(2) 3.073(8) ? . 2_655
F(1) C(6) 3.510(11) ? . 2_655
F(2) O(1) 3.306(15) ? . 5_666
F(2) C(5) 3.290(18) ? . 2_655
F(3) N(2) 2.995(8) ? . 5_665
F(3) C(2) 3.230(11) ? . 5_666
F(4) Au(1) 2.972(14) ? . 5_665
F(4) N(1) 2.841(15) ? . 5_665
F(4) N(2) 3.508(16) ? . 5_665
F(4) C(1) 3.283(14) ? . 5_665
F(5) F(5) 3.540(12) ? . 3_575
F(5) C(2) 3.469(15) ? . 1_565
F(5) C(3) 3.495(15) ? . 6_565
F(6) C(3) 3.436(14) ? . 6_565
F(6) C(5) 3.574(16) ? . 2_655
F(6) C(6) 3.369(14) ? . 1_566
F(7) Au(1) 3.452(13) ? . 5_665
F(7) N(1) 3.406(15) ? . 5_665
F(7) C(2) 3.416(15) ? . .
F(7) C(5) 3.264(14) ? . .
O(1) F(2) 3.306(15) ? . 5_666
O(1) N(2) 3.3381(5) ? . 5_655
O(1) N(2) 3.3381(5) ? . 5_665
O(1) C(4) 3.565(3) ? . 5_655
O(1) C(4) 3.565(3) ? . 5_665
O(1) C(6) 3.593(3) ? . 5_655
O(1) C(6) 3.593(3) ? . 5_665
O(2) F(1) 3.073(8) ? . 2_644
O(2) N(1) 3.3422(8) ? . 5_655
O(2) N(1) 3.3422(8) ? . 5_665
O(2) C(1) 3.584(3) ? . 5_655
O(2) C(1) 3.584(3) ? . 5_665
O(2) C(3) 3.562(3) ? . 5_655
O(2) C(3) 3.562(3) ? . 5_665
N(1) F(4) 2.841(15) ? . 5_665
N(1) F(7) 3.406(15) ? . 5_665
N(1) F(7) 3.406(15) ? . 7_645
N(1) O(2) 3.3422(8) ? . 5_655
N(1) O(2) 3.3422(8) ? . 5_665
N(1) C(4) 3.579(4) ? . 5_655
N(1) C(4) 3.579(4) ? . 5_665
N(1) C(5) 3.548(4) ? . 5_655
N(1) C(5) 3.548(4) ? . 5_665
N(2) F(3) 2.995(8) ? . 5_665
N(2) F(4) 3.508(16) ? . 5_665
N(2) O(1) 3.3381(5) ? . 5_655
N(2) O(1) 3.3381(5) ? . 5_665
N(2) C(1) 3.600(3) ? . 5_655
N(2) C(1) 3.600(3) ? . 5_665
N(2) C(2) 3.555(3) ? . 5_655
N(2) C(2) 3.555(3) ? . 5_665
C(1) F(4) 3.283(14) ? . 5_665
C(1) O(2) 3.584(3) ? . 5_655
C(1) O(2) 3.584(3) ? . 5_665
C(1) N(2) 3.600(3) ? . 5_655
C(1) N(2) 3.600(3) ? . 5_665
C(1) C(4) 3.33122(17) ? . 5_655
C(1) C(4) 3.33122(17) ? . 5_665
C(2) F(3) 3.230(11) ? . 5_666
C(2) F(5) 3.469(15) ? . 1_545
C(2) F(5) 3.469(15) ? . 3_565
C(2) F(7) 3.416(15) ? . .
C(2) F(7) 3.416(15) ? . 3_555
C(2) N(2) 3.555(3) ? . 5_655
C(2) N(2) 3.555(3) ? . 5_665
C(3) F(5) 3.495(15) ? . 6_465
C(3) F(5) 3.495(15) ? . 8_445
C(3) F(6) 3.436(14) ? . 6_465
C(3) F(6) 3.436(14) ? . 8_445
C(3) O(2) 3.562(3) ? . 5_655
C(3) O(2) 3.562(3) ? . 5_665
C(4) O(1) 3.565(3) ? . 5_655
C(4) O(1) 3.565(3) ? . 5_665
C(4) N(1) 3.579(4) ? . 5_655
C(4) N(1) 3.579(4) ? . 5_665
C(4) C(1) 3.33122(17) ? . 5_655
C(4) C(1) 3.33122(17) ? . 5_665
C(5) F(2) 3.290(18) ? . 2_644
C(5) F(6) 3.574(16) ? . 2_644
C(5) F(6) 3.574(16) ? . 4_664
C(5) F(7) 3.264(14) ? . .
C(5) F(7) 3.264(14) ? . 3_555
C(5) N(1) 3.548(4) ? . 5_655
C(5) N(1) 3.548(4) ? . 5_665
C(6) F(1) 3.510(11) ? . 2_644
C(6) F(6) 3.369(14) ? . 1_544
C(6) F(6) 3.369(14) ? . 3_564
C(6) O(1) 3.593(3) ? . 5_655
C(6) O(1) 3.593(3) ? . 5_665
P(2) H(1) 3.334 ? . 5_665
P(2) H(6) 3.271 ? . 5_665
P(2) H(7) 3.571 ? . 2_655
F(1) H(1) 2.952 ? . 5_665
F(1) H(5) 3.001 ? . 6_565
F(1) H(5) 3.001 ? . 8_555
F(1) H(7) 3.186 ? . 2_655
F(1) H(8) 3.443 ? . .
F(1) H(8) 3.443 ? . 3_565
F(1) H(10) 3.059 ? . 2_655
F(1) H(10) 3.059 ? . 4_665
F(2) H(3) 3.560 ? . 5_666
F(2) H(3) 3.560 ? . 7_656
F(2) H(5) 3.520 ? . 5_666
F(2) H(5) 3.520 ? . 7_656
F(2) H(7) 2.404 ? . 2_655
F(2) H(10) 3.164 ? . 1_556
F(2) H(10) 3.164 ? . 3_566
F(3) H(3) 2.952 ? . .
F(3) H(3) 2.952 ? . 3_565
F(3) H(3) 2.844 ? . 5_666
F(3) H(3) 2.844 ? . 7_656
F(3) H(6) 2.146 ? . 5_665
F(3) H(9) 3.247 ? . 5_665
F(4) H(1) 2.026 ? . 5_665
F(4) H(6) 2.746 ? . 5_665
F(4) H(8) 2.922 ? . .
F(4) H(8) 2.922 ? . 3_565
F(5) H(2) 3.005 ? . 1_565
F(5) H(3) 3.071 ? . 3_565
F(5) H(4) 2.970 ? . 6_565
F(5) H(5) 3.138 ? . 6_565
F(5) H(8) 2.815 ? . 3_565
F(5) H(9) 3.073 ? . 1_566
F(5) H(10) 3.473 ? . 3_566
F(6) H(4) 2.853 ? . 6_565
F(6) H(5) 3.119 ? . 6_565
F(6) H(7) 2.805 ? . 2_655
F(6) H(9) 3.015 ? . 1_566
F(6) H(10) 2.846 ? . 3_566
F(7) H(1) 2.628 ? . 5_665
F(7) H(2) 2.854 ? . .
F(7) H(3) 3.089 ? . .
F(7) H(6) 2.876 ? . 5_665
F(7) H(8) 2.318 ? . .
F(7) H(8) 3.527 ? . 3_555
O(1) H(6) 3.507 ? . 5_655
O(1) H(6) 3.507 ? . 5_665
O(1) H(10) 3.060 ? . 5_665
O(1) H(10) 3.060 ? . 7_645
O(2) H(1) 3.520 ? . 5_655
O(2) H(1) 3.520 ? . 5_665
O(2) H(5) 3.016 ? . 5_665
O(2) H(5) 3.016 ? . 7_645
N(1) H(8) 3.008 ? . 5_665
N(1) H(8) 3.008 ? . 7_645
N(2) H(3) 3.049 ? . 5_665
N(2) H(3) 3.049 ? . 7_645
C(1) H(8) 3.543 ? . 5_665
C(1) H(8) 3.543 ? . 7_645
C(2) H(6) 3.360 ? . 5_655
C(2) H(6) 3.360 ? . 5_665
C(2) H(9) 3.419 ? . 1_556
C(3) H(7) 3.527 ? . 6_455
C(3) H(10) 3.461 ? . 5_665
C(3) H(10) 3.461 ? . 7_645
C(5) H(1) 3.365 ? . 5_655
C(5) H(1) 3.365 ? . 5_665
C(6) H(3) 3.355 ? . 5_665
C(6) H(3) 3.355 ? . 7_645
C(6) H(4) 3.577 ? . 6_554
C(6) H(5) 3.469 ? . 5_665
C(6) H(5) 3.469 ? . 7_645
H(1) P(2) 3.334 ? . 5_665
H(1) F(1) 2.952 ? . 5_665
H(1) F(4) 2.026 ? . 5_665
H(1) F(7) 2.628 ? . 5_665
H(1) F(7) 2.628 ? . 7_645
H(1) O(2) 3.520 ? . 5_655
H(1) O(2) 3.520 ? . 5_665
H(1) C(5) 3.365 ? . 5_655
H(1) C(5) 3.365 ? . 5_665
H(1) H(8) 2.651 ? . 5_665
H(1) H(8) 2.651 ? . 7_645
H(2) F(5) 3.005 ? . 1_545
H(2) F(5) 3.005 ? . 3_565
H(2) F(7) 2.854 ? . .
H(2) F(7) 2.854 ? . 3_555
H(2) H(6) 3.467 ? . 5_655
H(2) H(6) 3.467 ? . 5_665
H(2) H(9) 3.577 ? . 1_556
H(3) F(2) 3.560 ? . 5_666
H(3) F(3) 2.952 ? . .
H(3) F(3) 2.844 ? . 5_666
H(3) F(5) 3.071 ? . 3_565
H(3) F(7) 3.089 ? . .
H(3) N(2) 3.049 ? . 5_665
H(3) C(6) 3.355 ? . 5_665
H(3) H(3) 3.317 ? . 5_666
H(3) H(6) 2.742 ? . 5_665
H(3) H(9) 3.047 ? . 1_556
H(3) H(9) 3.187 ? . 5_665
H(3) H(10) 3.266 ? . 5_665
H(4) F(5) 2.970 ? . 6_465
H(4) F(5) 2.970 ? . 8_445
H(4) F(6) 2.853 ? . 6_465
H(4) F(6) 2.853 ? . 8_445
H(4) C(6) 3.577 ? . 6_454
H(4) H(9) 3.417 ? . 6_454
H(4) H(10) 3.348 ? . 6_454
H(4) H(10) 3.348 ? . 8_454
H(5) F(1) 3.001 ? . 6_465
H(5) F(2) 3.520 ? . 5_666
H(5) F(5) 3.138 ? . 6_465
H(5) F(6) 3.119 ? . 6_465
H(5) O(2) 3.016 ? . 5_665
H(5) C(6) 3.469 ? . 5_665
H(5) H(7) 3.110 ? . 6_455
H(5) H(8) 3.592 ? . 5_665
H(5) H(8) 3.578 ? . 8_455
H(5) H(10) 2.603 ? . 5_665
H(6) P(2) 3.271 ? . 5_665
H(6) F(3) 2.146 ? . 5_665
H(6) F(4) 2.746 ? . 5_665
H(6) F(7) 2.876 ? . 5_665
H(6) F(7) 2.876 ? . 7_645
H(6) O(1) 3.507 ? . 5_655
H(6) O(1) 3.507 ? . 5_665
H(6) C(2) 3.360 ? . 5_655
H(6) C(2) 3.360 ? . 5_665
H(6) H(2) 3.467 ? . 5_655
H(6) H(2) 3.467 ? . 5_665
H(6) H(3) 2.742 ? . 5_665
H(6) H(3) 2.742 ? . 7_645
H(7) P(2) 3.571 ? . 2_644
H(7) F(1) 3.186 ? . 2_644
H(7) F(2) 2.404 ? . 2_644
H(7) F(6) 2.805 ? . 2_644
H(7) F(6) 2.805 ? . 4_664
H(7) C(3) 3.527 ? . 6_555
H(7) H(5) 3.110 ? . 6_555
H(7) H(5) 3.110 ? . 8_555
H(8) F(1) 3.443 ? . .
H(8) F(4) 2.922 ? . .
H(8) F(5) 2.815 ? . 3_565
H(8) F(7) 2.318 ? . .
H(8) F(7) 3.527 ? . 3_555
H(8) N(1) 3.008 ? . 5_665
H(8) C(1) 3.543 ? . 5_665
H(8) H(1) 2.651 ? . 5_665
H(8) H(5) 3.592 ? . 5_665
H(8) H(5) 3.578 ? . 8_555
H(9) F(3) 3.247 ? . 5_665
H(9) F(5) 3.073 ? . 1_544
H(9) F(5) 3.073 ? . 3_564
H(9) F(6) 3.015 ? . 1_544
H(9) F(6) 3.015 ? . 3_564
H(9) C(2) 3.419 ? . 1_554
H(9) H(2) 3.577 ? . 1_554
H(9) H(3) 3.047 ? . 1_554
H(9) H(3) 3.047 ? . 3_554
H(9) H(3) 3.187 ? . 5_665
H(9) H(3) 3.187 ? . 7_645
H(9) H(4) 3.417 ? . 6_554
H(10) F(1) 3.059 ? . 2_644
H(10) F(2) 3.164 ? . 1_554
H(10) F(5) 3.473 ? . 3_564
H(10) F(6) 2.846 ? . 3_564
H(10) O(1) 3.060 ? . 5_665
H(10) C(3) 3.461 ? . 5_665
H(10) H(3) 3.266 ? . 5_665
H(10) H(4) 3.348 ? . 6_554
H(10) H(5) 2.603 ? . 5_665

loop_
_geom_torsion_atom_site_label_1
_geom_torsion_atom_site_label_2
_geom_torsion_atom_site_label_3
_geom_torsion_atom_site_label_4
_geom_torsion
_geom_torsion_publ_flag
_geom_torsion_site_symmetry_1
_geom_torsion_site_symmetry_2
_geom_torsion_site_symmetry_3
_geom_torsion_site_symmetry_4
F(1) P(2) F(2) F(6) 79.4(9) ? . . . .
F(1) P(2) F(2) F(6) -79.4(9) ? . . . 3_565
F(1) P(2) F(4) F(7) 97.2(9) ? . . . .
F(1) P(2) F(4) F(7) -97.2(9) ? . . . 3_565
F(1) P(2) F(5) F(6) -85.2(9) ? . . . .
F(1) P(2) F(5) F(7) 93.3(8) ? . . . 3_565
F(1) P(2) F(5) F(6) 85.2(9) ? . . 3_565 3_565
F(1) P(2) F(5) F(7) -93.3(8) ? . . 3_565 .
F(1) P(2) F(6) F(2) -101.8(9) ? . . . .
F(1) P(2) F(6) F(5) 93.6(10) ? . . . .
F(1) P(2) F(6) F(5) -93.6(10) ? . . 3_565 3_565
F(1) P(2) F(6) F(2) 101.8(9) ? . . 3_565 .
F(1) P(2) F(7) F(4) -82.8(10) ? . . . .
F(1) P(2) F(7) F(5) 88.1(9) ? . . . 3_565
F(1) P(2) F(7) F(4) 82.8(10) ? . . 3_565 .
F(1) P(2) F(7) F(5) -88.1(9) ? . . 3_565 .
F(3) P(2) F(2) F(6) -100.6(9) ? . . . .
F(3) P(2) F(2) F(6) 100.6(9) ? . . . 3_565
F(2) P(2) F(4) F(7) -82.8(9) ? . . . .
F(2) P(2) F(4) F(7) 82.8(9) ? . . . 3_565
F(4) P(2) F(2) F(6) -100.6(9) ? . . . .
F(4) P(2) F(2) F(6) 100.6(9) ? . . . 3_565
F(2) P(2) F(5) F(6) 10.8(10) ? . . . .
F(2) P(2) F(5) F(7) -170.7(10) ? . . . 3_565
F(5) P(2) F(2) F(6) -11.1(10) ? . . . .
F(5) P(2) F(2) F(6) -169.8(10) ? . . . 3_565
F(2) P(2) F(5) F(6) -10.8(10) ? . . 3_565 3_565
F(2) P(2) F(5) F(7) 170.7(10) ? . . 3_565 .
F(5) P(2) F(2) F(6) 169.8(10) ? 3_565 . . .
F(5) P(2) F(2) F(6) 11.1(10) ? 3_565 . . 3_565
F(2) P(2) F(6) F(5) -164.6(15) ? . . . .
F(6) P(2) F(2) F(6) -158.7(14) ? . . . 3_565
F(2) P(2) F(6) F(5) 164.6(15) ? . . 3_565 3_565
F(6) P(2) F(2) F(6) 158.7(14) ? 3_565 . . .
F(2) P(2) F(7) F(4) 175.3(11) ? . . . .
F(2) P(2) F(7) F(5) -13.8(15) ? . . . 3_565
F(7) P(2) F(2) F(6) -180.0(9) ? . . . .
F(7) P(2) F(2) F(6) 21.3(15) ? . . . 3_565
F(2) P(2) F(7) F(4) -175.3(11) ? . . 3_565 .
F(2) P(2) F(7) F(5) 13.8(15) ? . . 3_565 .
F(7) P(2) F(2) F(6) -21.3(15) ? 3_565 . . .
F(7) P(2) F(2) F(6) 180.0(9) ? 3_565 . . 3_565
F(3) P(2) F(4) F(7) -82.8(9) ? . . . .
F(3) P(2) F(4) F(7) 82.8(9) ? . . . 3_565
F(3) P(2) F(5) F(6) 97.3(9) ? . . . .
F(3) P(2) F(5) F(7) -84.2(8) ? . . . 3_565
F(3) P(2) F(5) F(6) -97.3(9) ? . . 3_565 3_565
F(3) P(2) F(5) F(7) 84.2(8) ? . . 3_565 .
F(3) P(2) F(6) F(2) 79.9(9) ? . . . .
F(3) P(2) F(6) F(5) -84.6(10) ? . . . .
F(3) P(2) F(6) F(5) 84.6(10) ? . . 3_565 3_565
F(3) P(2) F(6) F(2) -79.9(9) ? . . 3_565 .
F(3) P(2) F(7) F(4) 95.6(10) ? . . . .
F(3) P(2) F(7) F(5) -93.6(9) ? . . . 3_565
F(3) P(2) F(7) F(4) -95.6(10) ? . . 3_565 .
F(3) P(2) F(7) F(5) 93.6(9) ? . . 3_565 .
F(4) P(2) F(5) F(6) -172.4(10) ? . . . .
F(4) P(2) F(5) F(7) 6.1(10) ? . . . 3_565
F(5) P(2) F(4) F(7) -172.4(11) ? . . . .
F(5) P(2) F(4) F(7) -6.8(11) ? . . . 3_565
F(4) P(2) F(5) F(6) 172.4(10) ? . . 3_565 3_565
F(4) P(2) F(5) F(7) -6.1(10) ? . . 3_565 .
F(5) P(2) F(4) F(7) 6.8(11) ? 3_565 . . .
F(5) P(2) F(4) F(7) 172.4(11) ? 3_565 . . 3_565
F(4) P(2) F(6) F(2) 175.5(11) ? . . . .
F(4) P(2) F(6) F(5) 10.9(15) ? . . . .
F(6) P(2) F(4) F(7) 179.8(10) ? . . . .
F(6) P(2) F(4) F(7) -14.7(15) ? . . . 3_565
F(4) P(2) F(6) F(5) -10.9(15) ? . . 3_565 3_565
F(4) P(2) F(6) F(2) -175.5(11) ? . . 3_565 .
F(6) P(2) F(4) F(7) 14.7(15) ? 3_565 . . .
F(6) P(2) F(4) F(7) -179.8(10) ? 3_565 . . 3_565
F(4) P(2) F(7) F(5) 170.9(15) ? . . . 3_565
F(7) P(2) F(4) F(7) 165.6(16) ? . . . 3_565
F(4) P(2) F(7) F(5) -170.9(15) ? . . 3_565 .
F(7) P(2) F(4) F(7) -165.6(16) ? 3_565 . . .
F(5) P(2) F(5) F(6) -114(57) ? . . 3_565 3_565
F(5) P(2) F(5) F(7) 67(58) ? . . 3_565 .
F(5) P(2) F(5) F(6) 114(57) ? 3_565 . . .
F(5) P(2) F(5) F(7) -67(58) ? 3_565 . . 3_565
F(5) P(2) F(6) F(2) 164.6(15) ? . . . .
F(6) P(2) F(5) F(7) 178.5(14) ? . . . 3_565
F(5) P(2) F(6) F(5) 178.9(12) ? . . 3_565 3_565
F(5) P(2) F(6) F(2) 14.3(15) ? . . 3_565 .
F(6) P(2) F(5) F(6) 0.8(14) ? 3_565 . . .
F(6) P(2) F(5) F(7) 179.3(9) ? 3_565 . . 3_565
F(5) P(2) F(7) F(4) 10.2(15) ? . . . .
F(5) P(2) F(7) F(5) -178.9(11) ? . . . 3_565
F(7) P(2) F(5) F(6) -179.2(9) ? . . . .
F(7) P(2) F(5) F(7) -0.7(13) ? . . . 3_565
F(5) P(2) F(7) F(4) 170.9(15) ? . . 3_565 .
F(7) P(2) F(5) F(6) -178.5(14) ? 3_565 . . .
F(5) P(2) F(6) F(2) -14.3(15) ? 3_565 . . .
F(5) P(2) F(6) F(5) -178.9(12) ? 3_565 . . .
F(6) P(2) F(5) F(6) -0.8(14) ? . . 3_565 3_565
F(6) P(2) F(5) F(7) -179.3(9) ? . . 3_565 .
F(5) P(2) F(6) F(2) -164.6(15) ? 3_565 . 3_565 .
F(6) P(2) F(5) F(7) -178.5(14) ? 3_565 . 3_565 .
F(5) P(2) F(7) F(4) -170.9(15) ? 3_565 . . .
F(7) P(2) F(5) F(6) 178.5(14) ? . . 3_565 3_565
F(5) P(2) F(7) F(4) -10.2(15) ? 3_565 . 3_565 .
F(5) P(2) F(7) F(5) 178.9(11) ? 3_565 . 3_565 .
F(7) P(2) F(5) F(6) 179.2(9) ? 3_565 . 3_565 3_565
F(7) P(2) F(5) F(7) 0.7(13) ? 3_565 . 3_565 .
F(6) P(2) F(6) F(5) 179.4(10) ? . . 3_565 3_565
F(6) P(2) F(6) F(2) 14.9(10) ? . . 3_565 .
F(6) P(2) F(6) F(2) -14.9(10) ? 3_565 . . .
F(6) P(2) F(6) F(5) -179.4(10) ? 3_565 . . .
F(6) P(2) F(7) F(4) -4(18) ? . . . .
F(6) P(2) F(7) F(5) 167(18) ? . . . 3_565
F(7) P(2) F(6) F(2) 180(17) ? . . . .
F(7) P(2) F(6) F(5) 15(19) ? . . . .
F(6) P(2) F(7) F(4) 169.8(10) ? . . 3_565 .
F(6) P(2) F(7) F(5) -1.1(10) ? . . 3_565 .
F(7) P(2) F(6) F(2) 165.7(10) ? 3_565 . . .
F(7) P(2) F(6) F(5) 1.1(11) ? 3_565 . . .
F(6) P(2) F(7) F(4) -169.8(10) ? 3_565 . . .
F(6) P(2) F(7) F(5) 1.1(10) ? 3_565 . . 3_565
F(7) P(2) F(6) F(5) -1.1(11) ? . . 3_565 3_565
F(7) P(2) F(6) F(2) -165.7(10) ? . . 3_565 .
F(6) P(2) F(7) F(4) 4(18) ? 3_565 . 3_565 .
F(6) P(2) F(7) F(5) -167(18) ? 3_565 . 3_565 .
F(7) P(2) F(6) F(5) -15(19) ? 3_565 . 3_565 3_565
F(7) P(2) F(6) F(2) -180(17) ? 3_565 . 3_565 .
F(7) P(2) F(7) F(4) -9.7(10) ? . . 3_565 .
F(7) P(2) F(7) F(5) 179.5(9) ? . . 3_565 .
F(7) P(2) F(7) F(4) 9.7(10) ? 3_565 . . .
F(7) P(2) F(7) F(5) -179.5(9) ? 3_565 . . 3_565
P(2) F(2) F(6) F(5) 22(2) ? . . . .
P(2) F(2) F(6) F(5) -22(2) ? . . 3_565 3_565
F(6) F(2) F(6) P(2) -23.4(16) ? . . 3_565 .
F(6) F(2) F(6) F(5) -45(3) ? . . 3_565 3_565
F(6) F(2) F(6) P(2) 23.4(16) ? 3_565 . . .
F(6) F(2) F(6) F(5) 45(3) ? 3_565 . . .
P(2) F(4) F(7) F(5) -11.3(18) ? . . . 3_565
P(2) F(4) F(7) F(5) 11.3(18) ? . . 3_565 .
F(7) F(4) F(7) P(2) 20(2) ? . . 3_565 .
F(7) F(4) F(7) F(5) 31(3) ? . . 3_565 .
F(7) F(4) F(7) P(2) -20(2) ? 3_565 . . .
F(7) F(4) F(7) F(5) -31(3) ? 3_565 . . 3_565
P(2) F(5) F(6) F(2) -22(2) ? . . . .
P(2) F(5) F(7) F(4) -11.5(18) ? . . 3_565 .
F(6) F(5) F(7) P(2) 1.8(17) ? . . 3_565 .
F(6) F(5) F(7) F(4) -10(3) ? . . 3_565 .
F(7) F(5) F(6) P(2) -1.8(18) ? 3_565 . . .
F(7) F(5) F(6) F(2) -24(3) ? 3_565 . . .
